data_1548085
loop_
_publ_author_name
'David M. King'
'Peter A. Cleaves'
'Ashley J. Wooles'
'Benedict M. Gardner'
'Nicholas F. Chilton'
'Floriana Tuna'
'William Lewis'
'Eric J. L. McInnes'
'Stephen T. Liddle'

_publ_section_title
;
 Molecular and electronic structure of terminal and alkali metal-capped
 uranium(V) nitride complexes
;
_journal_name_full 'Nature Communications'
_journal_page_first 13773
_journal_paper_doi 10.1038/ncomms13773
_journal_volume 7
_journal_year 2016
_chemical_formula_moiety 'C66 H150 Li2 N10 Si6 U2'
_chemical_formula_sum 'C66 H150 Li2 N10 Si6 U2'
_chemical_formula_weight 1742.43
_space_group_crystal_system monoclinic
_space_group_IT_number 15
_space_group_name_Hall '-C 2yc'
_space_group_name_H-M_alt 'C 1 2/c 1'
_symmetry_space_group_name_Hall '-C 2yc'
_symmetry_space_group_name_H-M 'C 1 2/c 1'
_atom_sites_solution_hydrogens geom
_atom_sites_solution_primary direct
_atom_sites_solution_secondary difmap
_cell_angle_alpha 90
_cell_angle_beta 140.685(11)
_cell_angle_gamma 90
_cell_formula_units_Z 4
_cell_length_a 37.092(2)
_cell_length_b 15.8045(2)
_cell_length_c 22.2156(12)
_cell_measurement_reflns_used 17136
_cell_measurement_temperature 120(2)
_cell_measurement_theta_max 74.5620
_cell_measurement_theta_min 3.3600
_cell_volume 8251(2)
_computing_cell_refinement
;
CrysAlisPro, Agilent Technologies,
Version 1.171.36.28a (release 18-03-2013 CrysAlis171 .NET)
(compiled Mar 18 2013,11:47:30)
;
_computing_data_collection
;
CrysAlisPro, Agilent Technologies,
Version 1.171.36.28a (release 18-03-2013 CrysAlis171 .NET)
(compiled Mar 18 2013,11:47:30)
;
_computing_data_reduction
;
CrysAlisPro, Agilent Technologies,
Version 1.171.36.28a (release 18-03-2013 CrysAlis171 .NET)
(compiled Mar 18 2013,11:47:30)
;
_computing_molecular_graphics 'Olex2 (Dolomanov et al., 2009)'
_computing_publication_material 'Olex2 (Dolomanov et al., 2009)'
_computing_structure_refinement 'ShelXL (Sheldrick, 2015)'
_computing_structure_solution
;
SHELXS, G.M. Sheldrick, Acta Cryst.
(2008). A64, 112-122
;
_diffrn_ambient_temperature 120(2)
_diffrn_detector_area_resol_mean 10.3271
_diffrn_measured_fraction_theta_full 0.999
_diffrn_measured_fraction_theta_max 0.972
_diffrn_measurement_details
;
#__ type_ start__ end____ width___ exp.time_
  1 omega  -92.00  -36.00   1.0000    2.0000
omega____ theta____ kappa____ phi______ frames
    -      -38.5000  125.0000   60.0000 56
#__ type_ start__ end____ width___ exp.time_
  2 omega  -47.00   32.00   1.0000    2.0000
omega____ theta____ kappa____ phi______ frames
    -      -38.5000   38.0000  -90.0000 79
#__ type_ start__ end____ width___ exp.time_
  3 omega   -6.00   22.00   1.0000    2.0000
omega____ theta____ kappa____ phi______ frames
    -       40.5073  -57.0000   90.0000 28
#__ type_ start__ end____ width___ exp.time_
  4 omega   16.00  109.00   1.0000    2.0000
omega____ theta____ kappa____ phi______ frames
    -       40.5073   57.0000   90.0000 93
#__ type_ start__ end____ width___ exp.time_
  5 omega   31.00   99.00   1.0000    8.0000
omega____ theta____ kappa____ phi______ frames
    -      103.2526  -94.0000  150.0000 68
#__ type_ start__ end____ width___ exp.time_
  6 omega   41.00  108.00   1.0000    8.0000
omega____ theta____ kappa____ phi______ frames
    -      103.2526  -94.0000   60.0000 67
#__ type_ start__ end____ width___ exp.time_
  7 omega  104.00  138.00   1.0000    8.0000
omega____ theta____ kappa____ phi______ frames
    -      103.2526   45.0000 -150.0000 34
#__ type_ start__ end____ width___ exp.time_
  8 omega   30.00   88.00   1.0000    8.0000
omega____ theta____ kappa____ phi______ frames
    -      103.2526  -30.0000  -60.0000 58
#__ type_ start__ end____ width___ exp.time_
  9 omega   44.00   93.00   1.0000    8.0000
omega____ theta____ kappa____ phi______ frames
    -      103.2526  -45.0000   30.0000 49
#__ type_ start__ end____ width___ exp.time_
 10 omega   62.00   88.00   1.0000    8.0000
omega____ theta____ kappa____ phi______ frames
    -      103.2526  -45.0000  120.0000 26
#__ type_ start__ end____ width___ exp.time_
 11 omega   58.00   90.00   1.0000    8.0000
omega____ theta____ kappa____ phi______ frames
    -      103.2526  -30.0000 -120.0000 32
#__ type_ start__ end____ width___ exp.time_
 12 omega   30.00   90.00   1.0000    8.0000
omega____ theta____ kappa____ phi______ frames
    -      103.2526  -30.0000 -150.0000 60
#__ type_ start__ end____ width___ exp.time_
 13 omega   95.00  153.00   1.0000    8.0000
omega____ theta____ kappa____ phi______ frames
    -      103.2526  125.0000    0.0000 58
#__ type_ start__ end____ width___ exp.time_
 14 omega   15.00  109.00   1.0000    2.0000
omega____ theta____ kappa____ phi______ frames
    -       40.5073   57.0000  -90.0000 94
#__ type_ start__ end____ width___ exp.time_
 15 omega   15.00  109.00   1.0000    2.0000
omega____ theta____ kappa____ phi______ frames
    -       40.5073   57.0000    0.0000 94
#__ type_ start__ end____ width___ exp.time_
 16 omega   15.00  109.00   1.0000    2.0000
omega____ theta____ kappa____ phi______ frames
    -       40.5073   57.0000 -180.0000 94
#__ type_ start__ end____ width___ exp.time_
 17 omega   82.00  177.00   1.0000    8.0000
omega____ theta____ kappa____ phi______ frames
    -      103.2526   30.0000  -30.0000 95
;
_diffrn_measurement_device_type 'GV1000, Atlas'
_diffrn_measurement_method '\w scans'
_diffrn_orient_matrix_UB_11 0.0577698000
_diffrn_orient_matrix_UB_12 0.0409142000
_diffrn_orient_matrix_UB_13 0.0896787000
_diffrn_orient_matrix_UB_21 0.0291002000
_diffrn_orient_matrix_UB_22 -0.0870167000
_diffrn_orient_matrix_UB_23 0.0322597000
_diffrn_orient_matrix_UB_31 0.0105928000
_diffrn_orient_matrix_UB_32 0.0159360000
_diffrn_orient_matrix_UB_33 -0.0538150000
_diffrn_radiation_monochromator mirror
_diffrn_radiation_type CuK\a
_diffrn_radiation_wavelength 1.54184
_diffrn_reflns_av_R_equivalents 0.0408
_diffrn_reflns_av_unetI/netI 0.0314
_diffrn_reflns_Laue_measured_fraction_full 0.999
_diffrn_reflns_Laue_measured_fraction_max 0.972
_diffrn_reflns_limit_h_max 46
_diffrn_reflns_limit_h_min -33
_diffrn_reflns_limit_k_max 19
_diffrn_reflns_limit_k_min -19
_diffrn_reflns_limit_l_max 19
_diffrn_reflns_limit_l_min -27
_diffrn_reflns_number 27178
_diffrn_reflns_point_group_measured_fraction_full 0.999
_diffrn_reflns_point_group_measured_fraction_max 0.972
_diffrn_reflns_theta_full 67.684
_diffrn_reflns_theta_max 75.101
_diffrn_reflns_theta_min 3.370
_diffrn_source 'GV1000 (Cu) X-ray Source'
_exptl_absorpt_coefficient_mu 12.100
_exptl_absorpt_correction_T_max 0.552
_exptl_absorpt_correction_T_min 0.402
_exptl_absorpt_correction_type gaussian
_exptl_absorpt_process_details
;
CrysAlisPro, Agilent Technologies,
Version 1.171.36.28a (release 18-03-2013 CrysAlis171 .NET)
(compiled Mar 18 2013,11:47:30)
Numerical absorption correction based on gaussian integration over
			a multifaceted crystal model
;
_exptl_crystal_colour red
_exptl_crystal_colour_primary red
_exptl_crystal_density_diffrn 1.403
_exptl_crystal_description block
_exptl_crystal_F_000 3560
_exptl_crystal_size_max 0.1226
_exptl_crystal_size_mid 0.0902
_exptl_crystal_size_min 0.0838
_refine_diff_density_max 1.214
_refine_diff_density_min -1.087
_refine_diff_density_rms 0.099
_refine_ls_extinction_coef .
_refine_ls_extinction_method none
_refine_ls_goodness_of_fit_ref 1.035
_refine_ls_hydrogen_treatment constr
_refine_ls_matrix_type full
_refine_ls_number_parameters 406
_refine_ls_number_reflns 8290
_refine_ls_number_restraints 0
_refine_ls_restrained_S_all 1.035
_refine_ls_R_factor_all 0.0257
_refine_ls_R_factor_gt 0.0236
_refine_ls_shift/su_max 0.004
_refine_ls_shift/su_mean 0.000
_refine_ls_structure_factor_coef Fsqd
_refine_ls_weighting_details 'w=1/[\s^2^(Fo^2^)+(0.0340P)^2^] where P=(Fo^2^+2Fc^2^)/3'
_refine_ls_weighting_scheme calc
_refine_ls_wR_factor_gt 0.0586
_refine_ls_wR_factor_ref 0.0599
_reflns_Friedel_coverage 0.000
_reflns_Friedel_fraction_full .
_reflns_Friedel_fraction_max .
_reflns_number_gt 7775
_reflns_number_total 8290
_reflns_threshold_expression 'I > 2\s(I)'
_cod_data_source_file 1.cif
_cod_data_source_block 1
_cod_depositor_comments
;
The following automatic conversions were performed:

'_atom_sites_solution_primary' value 'DIRECT' changed to 'direct'
according to the built-in table from CIF Core dictionary named
'cif_core.dic' version 2.4.1 from 2010-06-29.

'_atom_sites_solution_secondary' value 'DIFMAP' changed to 'difmap'
according to the built-in table from CIF Core dictionary named
'cif_core.dic' version 2.4.1 from 2010-06-29.

Automatic conversion script
Id: cif_fix_values 5376 2017-05-30 11:51:03Z andrius 
;
_cod_original_cell_volume 8251.2(14)
_cod_database_code 1548085
_chemical_oxdiff_formula 'C66 H150 N10 Li2 Si6 U2'
_chemical_oxdiff_usercomment 'UDKIOH #12470 IN FOMBLIN FILM ON MIRCOMOUNT FOR DMK/STL'
_shelx_space_group_comment
;
The symmetry employed for this shelxl refinement is uniquely defined
by the following loop, which should always be used as a source of
symmetry information in preference to the above space-group names.
They are only intended as comments.
;
_reflns_odcompleteness_completeness 99.91
_reflns_odcompleteness_iscentric 1
_reflns_odcompleteness_theta 67.13
_olex2_refinement_description
;
1. Fixed Uiso
 At 1.2 times of:
  All C(H) groups, All C(H,H) groups
 At 1.5 times of:
  All C(H,H,H) groups
2.a Ternary CH refined with riding coordinates:
 C15(H15), C4(H4), C12(H12), C29(H29), C18(H18), C23(H23), C7(H7), C26(H26),
 C1(H1)
2.b Secondary CH2 refined with riding coordinates:
 C11(H11A,H11B), C32(H32A,H32B), C33(H33A,H33B), C22(H22A,H22B), C21(H21A,
 H21B), C10(H10A,H10B)
2.c Idealised Me refined as rotating group:
 C25(H25A,H25B,H25C), C27(H27A,H27B,H27C), C5(H5A,H5B,H5C), C31(H31A,H31B,
 H31C), C28(H28A,H28B,H28C), C6(H6A,H6B,H6C), C17(H17A,H17B,H17C), C30(H30A,
 H30B,H30C), C16(H16A,H16B,H16C), C24(H24A,H24B,H24C), C19(H19A,H19B,H19C),
 C13(H13A,H13B,H13C), C20(H20A,H20B,H20C), C9(H9A,H9B,H9C), C14(H14A,H14B,H14C),
  C3(H3A,H3B,H3C), C8(H8A,H8B,H8C), C2(H2A,H2B,H2C)
;
_olex2_submission_special_instructions 'No special instructions were received'

loop_
_space_group_symop_operation_xyz
'x, y, z'
'-x, y, -z+1/2'
'x+1/2, y+1/2, z'
'-x+1/2, y+1/2, -z+1/2'
'-x, -y, -z'
'x, -y, z-1/2'
'-x+1/2, -y+1/2, -z'
'x+1/2, -y+1/2, z-1/2'

loop_
_atom_site_label
_atom_site_type_symbol
_atom_site_fract_x
_atom_site_fract_y
_atom_site_fract_z
_atom_site_U_iso_or_equiv
_atom_site_adp_type
_atom_site_occupancy
_atom_site_site_symmetry_order
_atom_site_calc_flag
_atom_site_refinement_flags_posn
_atom_site_refinement_flags_adp
_atom_site_refinement_flags_occupancy
_atom_site_disorder_assembly
_atom_site_disorder_group
U1 U 0.70327(2) 0.92579(2) 0.85998(2) 0.01386(4) Uani 1 1 d . . . . .
Si3 Si 0.67218(4) 1.07839(5) 0.94431(6) 0.01624(16) Uani 1 1 d . . . . .
Si1 Si 0.84504(3) 0.93233(5) 0.97381(6) 0.01718(16) Uani 1 1 d . . . . .
Si2 Si 0.57970(3) 0.80308(5) 0.65208(5) 0.01740(15) Uani 1 1 d . . . . .
N3 N 0.69360(10) 1.05165(15) 0.89965(17) 0.0159(5) Uani 1 1 d . . . . .
N5 N 0.72752(10) 0.83093(15) 0.93587(16) 0.0180(5) Uani 1 1 d . . . . .
N4 N 0.67436(10) 1.05081(15) 0.74685(16) 0.0161(5) Uani 1 1 d . . . . .
N2 N 0.61568(10) 0.89861(16) 0.70273(16) 0.0175(5) Uani 1 1 d . . . . .
N1 N 0.77229(11) 0.94530(16) 0.87626(17) 0.0183(5) Uani 1 1 d . . . . .
C11 C 0.72073(13) 1.06101(19) 0.7620(2) 0.0191(6) Uani 1 1 d . . . . .
H11A H 0.7492 1.1021 0.8137 0.023 Uiso 1 1 calc R . . . .
H11B H 0.7051 1.0825 0.7034 0.023 Uiso 1 1 calc R . . . .
C32 C 0.70749(13) 1.12520(18) 0.8797(2) 0.0190(6) Uani 1 1 d . . . . .
H32A H 0.7473 1.1208 0.9169 0.023 Uiso 1 1 calc R . . . .
H32B H 0.7038 1.1778 0.8988 0.023 Uiso 1 1 calc R . . . .
C15 C 0.53776(12) 0.78310(19) 0.6699(2) 0.0214(6) Uani 1 1 d . . . . .
H15 H 0.5239 0.7233 0.6512 0.026 Uiso 1 1 calc R . . . .
C4 C 0.86551(13) 0.9200(2) 1.0821(2) 0.0237(7) Uani 1 1 d . . . . .
H4 H 0.8479 0.8658 1.0735 0.028 Uiso 1 1 calc R . . . .
C25 C 0.72758(14) 0.9433(2) 1.0796(2) 0.0255(7) Uani 1 1 d . . . . .
H25A H 0.7517 0.9386 1.0750 0.038 Uiso 1 1 calc GR . . . .
H25B H 0.7234 0.8875 1.0929 0.038 Uiso 1 1 calc GR . . . .
H25C H 0.7451 0.9824 1.1310 0.038 Uiso 1 1 calc GR . . . .
C33 C 0.66748(13) 1.12869(17) 0.7742(2) 0.0180(6) Uani 1 1 d . . . . .
H33A H 0.6276 1.1335 0.7369 0.022 Uiso 1 1 calc R . . . .
H33B H 0.6763 1.1789 0.7607 0.022 Uiso 1 1 calc R . . . .
C22 C 0.62064(12) 1.02700(19) 0.64749(19) 0.0186(6) Uani 1 1 d . . . . .
H22A H 0.6291 0.9940 0.6215 0.022 Uiso 1 1 calc R . . . .
H22B H 0.5997 1.0787 0.6085 0.022 Uiso 1 1 calc R . . . .
C12 C 0.63516(13) 0.71605(19) 0.7159(2) 0.0229(6) Uani 1 1 d . . . . .
H12 H 0.6600 0.7205 0.7844 0.027 Uiso 1 1 calc R . . . .
C29 C 0.72188(13) 1.16029(19) 1.0435(2) 0.0217(6) Uani 1 1 d . . . . .
H29 H 0.7154 1.2137 1.0121 0.026 Uiso 1 1 calc R . . . .
C18 C 0.52534(13) 0.8033(2) 0.51802(19) 0.0228(6) Uani 1 1 d . . . . .
H18 H 0.4985 0.8506 0.4926 0.027 Uiso 1 1 calc R . . . .
C27 C 0.55414(14) 1.0690(2) 0.7655(2) 0.0312(8) Uani 1 1 d . . . . .
H27A H 0.5642 1.0601 0.7361 0.047 Uiso 1 1 calc GR . . . .
H27B H 0.5164 1.0952 0.7193 0.047 Uiso 1 1 calc GR . . . .
H27C H 0.5537 1.0145 0.7859 0.047 Uiso 1 1 calc GR . . . .
C21 C 0.58433(12) 0.97479(19) 0.6426(2) 0.0199(6) Uani 1 1 d . . . . .
H21A H 0.5738 1.0091 0.6646 0.024 Uiso 1 1 calc R . . . .
H21B H 0.5489 0.9577 0.5760 0.024 Uiso 1 1 calc R . . . .
C10 C 0.74857(13) 0.9755(2) 0.7881(2) 0.0204(6) Uani 1 1 d . . . . .
H10A H 0.7201 0.9346 0.7361 0.024 Uiso 1 1 calc R . . . .
H10B H 0.7793 0.9806 0.7975 0.024 Uiso 1 1 calc R . . . .
C23 C 0.66870(13) 0.97695(19) 0.9852(2) 0.0193(6) Uani 1 1 d . . . . .
H23 H 0.6512 0.9331 0.9359 0.023 Uiso 1 1 calc R . . . .
C5 C 0.84454(14) 0.9893(3) 1.0979(2) 0.0330(8) Uani 1 1 d . . . . .
H5A H 0.8631 1.0429 1.1118 0.050 Uiso 1 1 calc GR . . . .
H5B H 0.8538 0.9737 1.1514 0.050 Uiso 1 1 calc GR . . . .
H5C H 0.8032 0.9955 1.0404 0.050 Uiso 1 1 calc GR . . . .
C31 C 0.78555(14) 1.1401(2) 1.1187(2) 0.0278(7) Uani 1 1 d . . . . .
H31A H 0.7941 1.0864 1.1498 0.042 Uiso 1 1 calc GR . . . .
H31B H 0.8081 1.1854 1.1662 0.042 Uiso 1 1 calc GR . . . .
H31C H 0.7950 1.1357 1.0880 0.042 Uiso 1 1 calc GR . . . .
C7 C 0.88465(14) 1.0228(2) 0.9866(2) 0.0263(7) Uani 1 1 d . . . . .
H7 H 0.8629 1.0360 0.9210 0.032 Uiso 1 1 calc R . . . .
C28 C 0.59305(17) 1.2170(2) 0.8200(3) 0.0361(8) Uani 1 1 d . . . . .
H28A H 0.6203 1.2544 0.8755 0.054 Uiso 1 1 calc GR . . . .
H28B H 0.5543 1.2380 0.7768 0.054 Uiso 1 1 calc GR . . . .
H28C H 0.6010 1.2162 0.7871 0.054 Uiso 1 1 calc GR . . . .
C6 C 0.93032(14) 0.9098(3) 1.1735(2) 0.0322(8) Uani 1 1 d . . . . .
H6A H 0.9445 0.8678 1.1630 0.048 Uiso 1 1 calc GR . . . .
H6B H 0.9387 0.8911 1.2254 0.048 Uiso 1 1 calc GR . . . .
H6C H 0.9490 0.9643 1.1902 0.048 Uiso 1 1 calc GR . . . .
C26 C 0.59844(13) 1.1277(2) 0.8524(2) 0.0240(6) Uani 1 1 d . . . . .
H26 H 0.5881 1.1314 0.8825 0.029 Uiso 1 1 calc R . . . .
C1 C 0.86693(14) 0.8309(2) 0.9630(2) 0.0319(8) Uani 1 1 d . . . . .
H1 H 0.9094 0.8266 1.0195 0.038 Uiso 1 1 calc R . . . .
C17 C 0.48597(14) 0.8413(2) 0.6086(2) 0.0292(7) Uani 1 1 d . . . . .
H17A H 0.4983 0.9005 0.6217 0.044 Uiso 1 1 calc GR . . . .
H17B H 0.4674 0.8318 0.6234 0.044 Uiso 1 1 calc GR . . . .
H17C H 0.4591 0.8291 0.5413 0.044 Uiso 1 1 calc GR . . . .
C30 C 0.70747(15) 1.1814(2) 1.0904(2) 0.0268(7) Uani 1 1 d . . . . .
H30A H 0.6669 1.1953 1.0413 0.040 Uiso 1 1 calc GR . . . .
H30B H 0.7302 1.2300 1.1330 0.040 Uiso 1 1 calc GR . . . .
H30C H 0.7160 1.1325 1.1271 0.040 Uiso 1 1 calc GR . . . .
C16 C 0.57544(15) 0.7942(2) 0.7742(2) 0.0300(7) Uani 1 1 d . . . . .
H16A H 0.6067 0.7531 0.8132 0.045 Uiso 1 1 calc GR . . . .
H16B H 0.5527 0.7848 0.7812 0.045 Uiso 1 1 calc GR . . . .
H16C H 0.5911 0.8516 0.7950 0.045 Uiso 1 1 calc GR . . . .
C24 C 0.63029(15) 0.9845(2) 0.9914(2) 0.0285(7) Uani 1 1 d . . . . .
H24A H 0.6440 1.0306 1.0348 0.043 Uiso 1 1 calc GR . . . .
H24B H 0.6312 0.9312 1.0151 0.043 Uiso 1 1 calc GR . . . .
H24C H 0.5912 0.9964 0.9281 0.043 Uiso 1 1 calc GR . . . .
C19 C 0.48855(16) 0.7232(2) 0.4677(2) 0.0402(9) Uani 1 1 d . . . . .
H19A H 0.5114 0.6760 0.4817 0.060 Uiso 1 1 calc GR . . . .
H19B H 0.4561 0.7329 0.3990 0.060 Uiso 1 1 calc GR . . . .
H19C H 0.4747 0.7094 0.4903 0.060 Uiso 1 1 calc GR . . . .
C13 C 0.67456(16) 0.7278(2) 0.7124(3) 0.0367(8) Uani 1 1 d . . . . .
H13A H 0.6523 0.7235 0.6465 0.055 Uiso 1 1 calc GR . . . .
H13B H 0.7039 0.6838 0.7507 0.055 Uiso 1 1 calc GR . . . .
H13C H 0.6926 0.7837 0.7378 0.055 Uiso 1 1 calc GR . . . .
C20 C 0.55012(16) 0.8235(3) 0.4878(2) 0.0349(8) Uani 1 1 d . . . . .
H20A H 0.5722 0.8760 0.5184 0.052 Uiso 1 1 calc GR . . . .
H20B H 0.5191 0.8302 0.4186 0.052 Uiso 1 1 calc GR . . . .
H20C H 0.5750 0.7771 0.5070 0.052 Uiso 1 1 calc GR . . . .
C9 C 0.88541(17) 1.1046(2) 1.0246(3) 0.0390(9) Uani 1 1 d . . . . .
H9A H 0.8470 1.1166 0.9899 0.058 Uiso 1 1 calc GR . . . .
H9B H 0.8983 1.1515 1.0159 0.058 Uiso 1 1 calc GR . . . .
H9C H 0.9114 1.0980 1.0924 0.058 Uiso 1 1 calc GR . . . .
C14 C 0.61136(16) 0.6259(2) 0.6854(3) 0.0360(8) Uani 1 1 d . . . . .
H14A H 0.5855 0.6190 0.6863 0.054 Uiso 1 1 calc GR . . . .
H14B H 0.6428 0.5854 0.7295 0.054 Uiso 1 1 calc GR . . . .
H14C H 0.5906 0.6155 0.6211 0.054 Uiso 1 1 calc GR . . . .
C3 C 0.84894(17) 0.8298(3) 0.8733(3) 0.0486(11) Uani 1 1 d . . . . .
H3A H 0.8073 0.8307 0.8168 0.073 Uiso 1 1 calc GR . . . .
H3B H 0.8635 0.7784 0.8728 0.073 Uiso 1 1 calc GR . . . .
H3C H 0.8646 0.8796 0.8730 0.073 Uiso 1 1 calc GR . . . .
C8 C 0.94561(15) 1.0003(3) 1.0451(3) 0.0391(9) Uani 1 1 d . . . . .
H8A H 0.9687 0.9862 1.1103 0.059 Uiso 1 1 calc GR . . . .
H8B H 0.9625 1.0488 1.0459 0.059 Uiso 1 1 calc GR . . . .
H8C H 0.9443 0.9516 1.0162 0.059 Uiso 1 1 calc GR . . . .
C2 C 0.84195(16) 0.7536(2) 0.9623(3) 0.0477(12) Uani 1 1 d . . . . .
H2A H 0.8602 0.7465 1.0252 0.072 Uiso 1 1 calc GR . . . .
H2B H 0.8487 0.7032 0.9463 0.072 Uiso 1 1 calc GR . . . .
H2C H 0.8009 0.7616 0.9148 0.072 Uiso 1 1 calc GR . . . .
Li1 Li 0.7673(3) 0.7220(4) 0.9766(5) 0.0410(16) Uani 1 1 d . . . . .

loop_
_atom_site_aniso_label
_atom_site_aniso_U_11
_atom_site_aniso_U_22
_atom_site_aniso_U_33
_atom_site_aniso_U_23
_atom_site_aniso_U_13
_atom_site_aniso_U_12
U1 0.01368(6) 0.01501(6) 0.01296(6) 0.00306(3) 0.01033(5) 0.00177(3)
Si3 0.0182(4) 0.0186(4) 0.0169(4) 0.0006(3) 0.0148(3) -0.0003(3)
Si1 0.0138(4) 0.0178(3) 0.0181(4) 0.0015(3) 0.0119(3) 0.0014(3)
Si2 0.0159(3) 0.0198(3) 0.0144(3) 0.0009(3) 0.0112(3) 0.0008(3)
N3 0.0190(12) 0.0154(10) 0.0199(11) 0.0009(9) 0.0168(10) 0.0008(9)
N5 0.0167(11) 0.0168(11) 0.0197(11) 0.0024(9) 0.0139(10) 0.0034(9)
N4 0.0166(11) 0.0193(11) 0.0159(11) 0.0024(9) 0.0135(10) 0.0025(9)
N2 0.0162(11) 0.0206(11) 0.0151(11) 0.0045(9) 0.0120(10) 0.0032(9)
N1 0.0206(12) 0.0179(10) 0.0192(11) 0.0030(9) 0.0162(11) 0.0029(10)
C11 0.0213(15) 0.0243(14) 0.0185(14) 0.0048(11) 0.0172(13) 0.0034(12)
C32 0.0238(14) 0.0163(13) 0.0213(13) -0.0004(11) 0.0186(12) -0.0027(11)
C15 0.0191(14) 0.0236(14) 0.0208(13) 0.0019(11) 0.0152(12) -0.0011(11)
C4 0.0160(15) 0.0310(16) 0.0209(15) 0.0068(12) 0.0134(13) 0.0003(11)
C25 0.0277(17) 0.0269(14) 0.0228(15) 0.0040(12) 0.0197(14) -0.0019(13)
C33 0.0247(14) 0.0145(12) 0.0208(13) 0.0043(10) 0.0192(13) 0.0044(11)
C22 0.0184(13) 0.0215(13) 0.0157(12) 0.0032(11) 0.0131(12) 0.0022(11)
C12 0.0210(14) 0.0243(14) 0.0165(13) 0.0030(11) 0.0127(12) 0.0052(12)
C29 0.0276(15) 0.0200(13) 0.0232(14) -0.0017(11) 0.0211(13) -0.0030(12)
C18 0.0188(14) 0.0278(15) 0.0135(13) 0.0021(11) 0.0104(12) 0.0028(12)
C27 0.0183(16) 0.054(2) 0.0219(16) -0.0017(14) 0.0157(14) 0.0024(14)
C21 0.0170(13) 0.0231(14) 0.0194(13) 0.0039(11) 0.0141(12) 0.0049(11)
C10 0.0190(14) 0.0267(14) 0.0191(13) 0.0022(11) 0.0157(12) 0.0040(12)
C23 0.0211(14) 0.0206(13) 0.0203(13) 0.0003(11) 0.0171(12) -0.0012(11)
C5 0.0226(16) 0.056(2) 0.0194(14) 0.0002(15) 0.0160(14) 0.0005(15)
C31 0.0266(16) 0.0267(16) 0.0270(15) -0.0042(13) 0.0200(14) -0.0046(13)
C7 0.0216(15) 0.0298(16) 0.0246(14) 0.0058(13) 0.0171(13) -0.0013(13)
C28 0.039(2) 0.0372(19) 0.0422(19) 0.0144(16) 0.0342(18) 0.0178(16)
C6 0.0174(16) 0.0463(19) 0.0215(16) 0.0086(14) 0.0121(14) 0.0016(14)
C26 0.0230(15) 0.0331(16) 0.0221(14) 0.0021(12) 0.0190(13) 0.0047(13)
C1 0.0177(15) 0.0288(16) 0.0284(16) -0.0040(13) 0.0125(14) 0.0056(13)
C17 0.0223(15) 0.0366(18) 0.0309(16) 0.0063(14) 0.0211(14) 0.0046(13)
C30 0.0336(17) 0.0277(15) 0.0276(15) -0.0062(13) 0.0258(15) -0.0041(13)
C16 0.0283(17) 0.0420(19) 0.0241(15) 0.0014(14) 0.0214(14) -0.0021(14)
C24 0.0324(17) 0.0296(16) 0.0363(17) 0.0028(14) 0.0299(16) 0.0006(14)
C19 0.038(2) 0.0370(19) 0.0194(15) -0.0061(14) 0.0155(15) -0.0080(16)
C13 0.0308(18) 0.0380(19) 0.044(2) 0.0107(16) 0.0300(17) 0.0116(15)
C20 0.0351(19) 0.051(2) 0.0228(15) 0.0023(15) 0.0235(15) 0.0055(16)
C9 0.041(2) 0.0222(16) 0.045(2) 0.0005(15) 0.0310(19) -0.0047(15)
C14 0.0362(19) 0.0242(16) 0.045(2) 0.0059(15) 0.0304(18) 0.0058(14)
C3 0.033(2) 0.060(3) 0.036(2) -0.0138(18) 0.0223(18) 0.0121(19)
C8 0.0253(17) 0.055(2) 0.0392(19) 0.0048(17) 0.0254(17) -0.0056(16)
C2 0.0298(19) 0.0212(16) 0.049(2) -0.0035(15) 0.0193(18) 0.0029(14)
Li1 0.058(4) 0.042(3) 0.046(4) 0.022(3) 0.046(4) 0.020(3)

loop_
_atom_type_symbol
_atom_type_description
_atom_type_scat_dispersion_real
_atom_type_scat_dispersion_imag
_atom_type_scat_source
C C 0.0181 0.0091 'International Tables Vol C Tables 4.2.6.8 and 6.1.1.4'
H H 0.0000 0.0000 'International Tables Vol C Tables 4.2.6.8 and 6.1.1.4'
Li Li 0.0008 0.0003 'International Tables Vol C Tables 4.2.6.8 and 6.1.1.4'
N N 0.0311 0.0180 'International Tables Vol C Tables 4.2.6.8 and 6.1.1.4'
Si Si 0.2541 0.3302 'International Tables Vol C Tables 4.2.6.8 and 6.1.1.4'
U U -4.3638 13.4090 'International Tables Vol C Tables 4.2.6.8 and 6.1.1.4'

loop_
_exptl_crystal_face_index_h
_exptl_crystal_face_index_k
_exptl_crystal_face_index_l
_exptl_crystal_face_perp_dist
_exptl_oxdiff_crystal_face_indexfrac_h
_exptl_oxdiff_crystal_face_indexfrac_k
_exptl_oxdiff_crystal_face_indexfrac_l
_exptl_oxdiff_crystal_face_x
_exptl_oxdiff_crystal_face_y
_exptl_oxdiff_crystal_face_z
14 -2 -14 0.0382 13.7684 -1.8576 -13.6872 -0.5080 0.1208 0.8528
-12 -7 0 0.0437 -11.8480 -6.5402 0.0726 -0.9455 0.2267 -0.2336
-13 2 13 0.0436 -12.7644 2.2181 13.4024 0.5553 -0.1321 -0.8211
2 6 7 0.0493 1.7037 5.6721 6.7949 0.9398 -0.2248 -0.2572
16 6 -3 0.0455 15.5708 6.4184 -3.2262 0.8728 -0.2095 0.4408
11 -9 -4 0.0698 10.8829 -9.0352 -3.7544 -0.0777 0.9818 0.1733
20 -5 -11 0.0569 20.4209 -4.9367 -11.4714 -0.0510 0.6538 0.7550
-8 9 1 0.0164 -7.6111 9.4554 1.4704 0.0790 -0.9968 -0.0091
-8 -8 8 0.0453 -7.5829 -8.3331 8.0044 -0.0612 0.7627 -0.6439
11 2 -13 0.0346 11.4117 1.7403 -13.1819 -0.4517 -0.2446 0.8580
16 0 0 0.0518 15.7059 -0.2802 -0.3561 0.8639 0.4699 0.1811
-15 -2 14 0.0493 -14.8835 -1.7747 13.9014 0.3142 0.1698 -0.9340
-14 0 -1 0.0413 -14.3717 0.4051 -0.6631 -0.8731 -0.4749 -0.1101
6 10 -1 0.0338 6.3231 9.5472 -0.5976 0.7023 -0.6660 0.2513

loop_
_geom_angle_atom_site_label_1
_geom_angle_atom_site_label_2
_geom_angle_atom_site_label_3
_geom_angle
_geom_angle_site_symmetry_1
_geom_angle_site_symmetry_3
N3 U1 N4 69.89(8) . .
N3 U1 N2 106.48(9) . .
N5 U1 N3 116.78(10) . .
N5 U1 N4 172.67(9) . .
N5 U1 N2 110.05(10) . .
N5 U1 N1 105.17(10) . .
N2 U1 N4 69.31(8) . .
N1 U1 N3 107.76(9) . .
N1 U1 N4 68.91(8) . .
N1 U1 N2 110.57(9) . .
N3 Si3 C29 111.39(13) . .
N3 Si3 C23 107.41(13) . .
N3 Si3 C26 113.56(13) . .
C23 Si3 C29 112.51(13) . .
C23 Si3 C26 106.65(14) . .
C26 Si3 C29 105.31(14) . .
N1 Si1 C4 108.00(14) . .
N1 Si1 C7 111.97(13) . .
N1 Si1 C1 110.41(14) . .
C4 Si1 C7 112.52(15) . .
C4 Si1 C1 106.51(16) . .
C1 Si1 C7 107.29(17) . .
N2 Si2 C15 110.61(13) . .
N2 Si2 C12 107.49(13) . .
N2 Si2 C18 111.38(13) . .
C15 Si2 C18 106.14(14) . .
C12 Si2 C15 108.15(14) . .
C12 Si2 C18 113.06(14) . .
Si3 N3 U1 134.55(13) . .
C32 N3 U1 111.76(18) . .
C32 N3 Si3 113.67(19) . .
U1 N5 Li1 146.0(2) . 7_667
U1 N5 Li1 140.7(2) . .
Li1 N5 Li1 73.3(3) . 7_667
C11 N4 U1 108.32(16) . .
C33 N4 U1 107.36(16) . .
C33 N4 C11 110.8(2) . .
C22 N4 U1 108.17(17) . .
C22 N4 C11 110.7(2) . .
C22 N4 C33 111.4(2) . .
Si2 N2 U1 128.08(12) . .
C21 N2 U1 114.60(18) . .
C21 N2 Si2 116.80(19) . .
Si1 N1 U1 130.35(13) . .
C10 N1 U1 112.63(18) . .
C10 N1 Si1 117.0(2) . .
N4 C11 H11A 110.0 . .
N4 C11 H11B 110.0 . .
N4 C11 C10 108.5(2) . .
H11A C11 H11B 108.4 . .
C10 C11 H11A 110.0 . .
C10 C11 H11B 110.0 . .
N3 C32 H32A 109.7 . .
N3 C32 H32B 109.7 . .
N3 C32 C33 109.9(2) . .
H32A C32 H32B 108.2 . .
C33 C32 H32A 109.7 . .
C33 C32 H32B 109.7 . .
Si2 C15 H15 108.1 . .
C17 C15 Si2 112.3(2) . .
C17 C15 H15 108.1 . .
C16 C15 Si2 111.1(2) . .
C16 C15 H15 108.1 . .
C16 C15 C17 109.0(3) . .
Si1 C4 H4 106.5 . .
C5 C4 Si1 116.2(2) . .
C5 C4 H4 106.5 . .
C5 C4 C6 108.9(3) . .
C6 C4 Si1 111.6(2) . .
C6 C4 H4 106.5 . .
H25A C25 H25B 109.5 . .
H25A C25 H25C 109.5 . .
H25B C25 H25C 109.5 . .
C23 C25 H25A 109.5 . .
C23 C25 H25B 109.5 . .
C23 C25 H25C 109.5 . .
N4 C33 C32 109.3(2) . .
N4 C33 H33A 109.8 . .
N4 C33 H33B 109.8 . .
C32 C33 H33A 109.8 . .
C32 C33 H33B 109.8 . .
H33A C33 H33B 108.3 . .
N4 C22 H22A 109.6 . .
N4 C22 H22B 109.6 . .
N4 C22 C21 110.1(2) . .
H22A C22 H22B 108.2 . .
C21 C22 H22A 109.6 . .
C21 C22 H22B 109.6 . .
Si2 C12 H12 106.0 . .
C13 C12 Si2 113.5(2) . .
C13 C12 H12 106.0 . .
C14 C12 Si2 115.0(2) . .
C14 C12 H12 106.0 . .
C14 C12 C13 109.7(3) . .
Si3 C29 H29 105.7 . .
C31 C29 Si3 114.4(2) . .
C31 C29 H29 105.7 . .
C30 C29 Si3 113.6(2) . .
C30 C29 H29 105.7 . .
C30 C29 C31 110.9(3) . .
Si2 C18 H18 105.7 . .
C19 C18 Si2 113.9(2) . .
C19 C18 H18 105.7 . .
C20 C18 Si2 114.6(2) . .
C20 C18 H18 105.7 . .
C20 C18 C19 110.4(3) . .
H27A C27 H27B 109.5 . .
H27A C27 H27C 109.5 . .
H27B C27 H27C 109.5 . .
C26 C27 H27A 109.5 . .
C26 C27 H27B 109.5 . .
C26 C27 H27C 109.5 . .
N2 C21 C22 110.2(2) . .
N2 C21 H21A 109.6 . .
N2 C21 H21B 109.6 . .
C22 C21 H21A 109.6 . .
C22 C21 H21B 109.6 . .
H21A C21 H21B 108.1 . .
N1 C10 C11 109.1(2) . .
N1 C10 H10A 109.9 . .
N1 C10 H10B 109.9 . .
C11 C10 H10A 109.9 . .
C11 C10 H10B 109.9 . .
H10A C10 H10B 108.3 . .
Si3 C23 H23 106.8 . .
C25 C23 Si3 113.2(2) . .
C25 C23 H23 106.8 . .
C25 C23 C24 110.0(3) . .
C24 C23 Si3 112.9(2) . .
C24 C23 H23 106.8 . .
C4 C5 H5A 109.5 . .
C4 C5 H5B 109.5 . .
C4 C5 H5C 109.5 . .
H5A C5 H5B 109.5 . .
H5A C5 H5C 109.5 . .
H5B C5 H5C 109.5 . .
C29 C31 H31A 109.5 . .
C29 C31 H31B 109.5 . .
C29 C31 H31C 109.5 . .
H31A C31 H31B 109.5 . .
H31A C31 H31C 109.5 . .
H31B C31 H31C 109.5 . .
Si1 C7 H7 106.2 . .
C9 C7 Si1 113.5(3) . .
C9 C7 H7 106.2 . .
C9 C7 C8 109.9(3) . .
C8 C7 Si1 114.2(2) . .
C8 C7 H7 106.2 . .
H28A C28 H28B 109.5 . .
H28A C28 H28C 109.5 . .
H28B C28 H28C 109.5 . .
C26 C28 H28A 109.5 . .
C26 C28 H28B 109.5 . .
C26 C28 H28C 109.5 . .
C4 C6 H6A 109.5 . .
C4 C6 H6B 109.5 . .
C4 C6 H6C 109.5 . .
H6A C6 H6B 109.5 . .
H6A C6 H6C 109.5 . .
H6B C6 H6C 109.5 . .
Si3 C26 H26 106.5 . .
C27 C26 Si3 110.6(2) . .
C27 C26 H26 106.5 . .
C28 C26 Si3 116.2(2) . .
C28 C26 C27 110.1(3) . .
C28 C26 H26 106.5 . .
Si1 C1 H1 108.1 . .
C3 C1 Si1 112.0(3) . .
C3 C1 H1 108.1 . .
C2 C1 Si1 111.2(3) . .
C2 C1 H1 108.1 . .
C2 C1 C3 109.1(3) . .
C15 C17 H17A 109.5 . .
C15 C17 H17B 109.5 . .
C15 C17 H17C 109.5 . .
H17A C17 H17B 109.5 . .
H17A C17 H17C 109.5 . .
H17B C17 H17C 109.5 . .
C29 C30 H30A 109.5 . .
C29 C30 H30B 109.5 . .
C29 C30 H30C 109.5 . .
H30A C30 H30B 109.5 . .
H30A C30 H30C 109.5 . .
H30B C30 H30C 109.5 . .
C15 C16 H16A 109.5 . .
C15 C16 H16B 109.5 . .
C15 C16 H16C 109.5 . .
H16A C16 H16B 109.5 . .
H16A C16 H16C 109.5 . .
H16B C16 H16C 109.5 . .
C23 C24 H24A 109.5 . .
C23 C24 H24B 109.5 . .
C23 C24 H24C 109.5 . .
H24A C24 H24B 109.5 . .
H24A C24 H24C 109.5 . .
H24B C24 H24C 109.5 . .
C18 C19 H19A 109.5 . .
C18 C19 H19B 109.5 . .
C18 C19 H19C 109.5 . .
H19A C19 H19B 109.5 . .
H19A C19 H19C 109.5 . .
H19B C19 H19C 109.5 . .
C12 C13 H13A 109.5 . .
C12 C13 H13B 109.5 . .
C12 C13 H13C 109.5 . .
H13A C13 H13B 109.5 . .
H13A C13 H13C 109.5 . .
H13B C13 H13C 109.5 . .
C18 C20 H20A 109.5 . .
C18 C20 H20B 109.5 . .
C18 C20 H20C 109.5 . .
H20A C20 H20B 109.5 . .
H20A C20 H20C 109.5 . .
H20B C20 H20C 109.5 . .
C7 C9 H9A 109.5 . .
C7 C9 H9B 109.5 . .
C7 C9 H9C 109.5 . .
H9A C9 H9B 109.5 . .
H9A C9 H9C 109.5 . .
H9B C9 H9C 109.5 . .
C12 C14 H14A 109.5 . .
C12 C14 H14B 109.5 . .
C12 C14 H14C 109.5 . .
H14A C14 H14B 109.5 . .
H14A C14 H14C 109.5 . .
H14B C14 H14C 109.5 . .
C1 C3 H3A 109.5 . .
C1 C3 H3B 109.5 . .
C1 C3 H3C 109.5 . .
H3A C3 H3B 109.5 . .
H3A C3 H3C 109.5 . .
H3B C3 H3C 109.5 . .
C7 C8 H8A 109.5 . .
C7 C8 H8B 109.5 . .
C7 C8 H8C 109.5 . .
H8A C8 H8B 109.5 . .
H8A C8 H8C 109.5 . .
H8B C8 H8C 109.5 . .
C1 C2 H2A 109.5 . .
C1 C2 H2B 109.5 . .
C1 C2 H2C 109.5 . .
H2A C2 H2B 109.5 . .
H2A C2 H2C 109.5 . .
H2B C2 H2C 109.5 . .
N5 Li1 U1 16.57(12) 7_667 7_667
N5 Li1 U1 123.2(3) . 7_667
N5 Li1 N5 106.7(3) . 7_667

loop_
_geom_bond_atom_site_label_1
_geom_bond_atom_site_label_2
_geom_bond_distance
_geom_bond_site_symmetry_2
U1 N3 2.313(2) .
U1 N5 1.885(2) .
U1 N4 2.683(2) .
U1 N2 2.320(2) .
U1 N1 2.313(3) .
Si3 N3 1.736(3) .
Si3 C29 1.909(3) .
Si3 C23 1.896(3) .
Si3 C26 1.901(3) .
Si1 N1 1.724(3) .
Si1 C4 1.891(3) .
Si1 C7 1.907(3) .
Si1 C1 1.894(3) .
Si2 N2 1.733(3) .
Si2 C15 1.905(3) .
Si2 C12 1.903(3) .
Si2 C18 1.909(3) .
N3 C32 1.472(4) .
N5 Li1 1.974(7) .
N5 Li1 1.985(6) 7_667
N4 C11 1.484(4) .
N4 C33 1.480(4) .
N4 C22 1.476(4) .
N2 C21 1.477(4) .
N1 C10 1.473(4) .
C11 H11A 0.9900 .
C11 H11B 0.9900 .
C11 C10 1.517(4) .
C32 H32A 0.9900 .
C32 H32B 0.9900 .
C32 C33 1.521(4) .
C15 H15 1.0000 .
C15 C17 1.531(4) .
C15 C16 1.530(4) .
C4 H4 1.0000 .
C4 C5 1.533(5) .
C4 C6 1.541(4) .
C25 H25A 0.9800 .
C25 H25B 0.9800 .
C25 H25C 0.9800 .
C25 C23 1.537(4) .
C33 H33A 0.9900 .
C33 H33B 0.9900 .
C22 H22A 0.9900 .
C22 H22B 0.9900 .
C22 C21 1.510(4) .
C12 H12 1.0000 .
C12 C13 1.533(5) .
C12 C14 1.531(5) .
C29 H29 1.0000 .
C29 C31 1.538(4) .
C29 C30 1.532(4) .
C18 H18 1.0000 .
C18 C19 1.535(5) .
C18 C20 1.534(5) .
C27 H27A 0.9800 .
C27 H27B 0.9800 .
C27 H27C 0.9800 .
C27 C26 1.542(5) .
C21 H21A 0.9900 .
C21 H21B 0.9900 .
C10 H10A 0.9900 .
C10 H10B 0.9900 .
C23 H23 1.0000 .
C23 C24 1.537(4) .
C5 H5A 0.9800 .
C5 H5B 0.9800 .
C5 H5C 0.9800 .
C31 H31A 0.9800 .
C31 H31B 0.9800 .
C31 H31C 0.9800 .
C7 H7 1.0000 .
C7 C9 1.532(5) .
C7 C8 1.543(5) .
C28 H28A 0.9800 .
C28 H28B 0.9800 .
C28 H28C 0.9800 .
C28 C26 1.526(5) .
C6 H6A 0.9800 .
C6 H6B 0.9800 .
C6 H6C 0.9800 .
C26 H26 1.0000 .
C1 H1 1.0000 .
C1 C3 1.536(6) .
C1 C2 1.525(5) .
C17 H17A 0.9800 .
C17 H17B 0.9800 .
C17 H17C 0.9800 .
C30 H30A 0.9800 .
C30 H30B 0.9800 .
C30 H30C 0.9800 .
C16 H16A 0.9800 .
C16 H16B 0.9800 .
C16 H16C 0.9800 .
C24 H24A 0.9800 .
C24 H24B 0.9800 .
C24 H24C 0.9800 .
C19 H19A 0.9800 .
C19 H19B 0.9800 .
C19 H19C 0.9800 .
C13 H13A 0.9800 .
C13 H13B 0.9800 .
C13 H13C 0.9800 .
C20 H20A 0.9800 .
C20 H20B 0.9800 .
C20 H20C 0.9800 .
C9 H9A 0.9800 .
C9 H9B 0.9800 .
C9 H9C 0.9800 .
C14 H14A 0.9800 .
C14 H14B 0.9800 .
C14 H14C 0.9800 .
C3 H3A 0.9800 .
C3 H3B 0.9800 .
C3 H3C 0.9800 .
C8 H8A 0.9800 .
C8 H8B 0.9800 .
C8 H8C 0.9800 .
C2 H2A 0.9800 .
C2 H2B 0.9800 .
C2 H2C 0.9800 .
Li1 U1 3.701(6) 7_667
Li1 N5 1.986(6) 7_667

loop_
_geom_torsion_atom_site_label_1
_geom_torsion_atom_site_label_2
_geom_torsion_atom_site_label_3
_geom_torsion_atom_site_label_4
_geom_torsion
_geom_torsion_site_symmetry_1
_geom_torsion_site_symmetry_2
_geom_torsion_site_symmetry_3
_geom_torsion_site_symmetry_4
U1 N3 C32 C33 60.7(3) . . . .
U1 N4 C11 C10 30.7(3) . . . .
U1 N4 C33 C32 30.7(3) . . . .
U1 N4 C22 C21 32.3(3) . . . .
U1 N2 C21 C22 55.3(3) . . . .
U1 N1 C10 C11 61.9(3) . . . .
Si3 N3 C32 C33 -117.8(2) . . . .
Si1 N1 C10 C11 -116.7(2) . . . .
Si2 N2 C21 C22 -132.2(2) . . . .
N3 U1 N5 Li1 23.4(5) . . . 7_667
N3 U1 N5 Li1 -154.0(4) . . . .
N3 Si3 C23 C25 75.6(2) . . . .
N3 Si3 C23 C24 -158.6(2) . . . .
N3 C32 C33 N4 -60.8(3) . . . .
N4 C11 C10 N1 -60.5(3) . . . .
N4 C22 C21 N2 -57.7(3) . . . .
N2 U1 N5 Li1 -98.1(5) . . . 7_667
N2 U1 N5 Li1 84.5(4) . . . .
N1 U1 N5 Li1 -34.6(4) . . . .
N1 U1 N5 Li1 142.8(5) . . . 7_667
N1 Si1 C4 C5 -53.2(3) . . . .
N1 Si1 C4 C6 -178.8(2) . . . .
N1 Si1 C1 C3 59.0(3) . . . .
N1 Si1 C1 C2 -63.4(3) . . . .
C11 N4 C33 C32 -87.3(3) . . . .
C11 N4 C22 C21 150.8(2) . . . .
C15 Si2 N2 U1 83.61(18) . . . .
C15 Si2 N2 C21 -87.7(2) . . . .
C4 Si1 N1 U1 -12.1(2) . . . .
C4 Si1 N1 C10 166.3(2) . . . .
C4 Si1 C1 C3 176.0(3) . . . .
C4 Si1 C1 C2 53.7(3) . . . .
C33 N4 C11 C10 148.2(2) . . . .
C33 N4 C22 C21 -85.5(3) . . . .
C22 N4 C11 C10 -87.7(3) . . . .
C22 N4 C33 C32 149.0(2) . . . .
C12 Si2 N2 U1 -34.3(2) . . . .
C12 Si2 N2 C21 154.5(2) . . . .
C29 Si3 N3 U1 135.24(17) . . . .
C29 Si3 N3 C32 -46.7(2) . . . .
C29 Si3 C23 C25 -47.4(3) . . . .
C29 Si3 C23 C24 78.5(2) . . . .
C18 Si2 N2 U1 -158.61(16) . . . .
C18 Si2 N2 C21 30.1(3) . . . .
C23 Si3 N3 U1 11.6(2) . . . .
C23 Si3 N3 C32 -170.36(19) . . . .
C7 Si1 N1 U1 -136.52(17) . . . .
C7 Si1 N1 C10 41.8(3) . . . .
C7 Si1 C4 C5 70.9(3) . . . .
C7 Si1 C4 C6 -54.7(3) . . . .
C7 Si1 C1 C3 -63.3(3) . . . .
C7 Si1 C1 C2 174.4(2) . . . .
C26 Si3 N3 U1 -106.06(19) . . . .
C26 Si3 N3 C32 72.0(2) . . . .
C26 Si3 C23 C25 -162.3(2) . . . .
C26 Si3 C23 C24 -36.5(2) . . . .
C1 Si1 N1 U1 104.0(2) . . . .
C1 Si1 N1 C10 -77.7(2) . . . .
C1 Si1 C4 C5 -171.8(2) . . . .
C1 Si1 C4 C6 62.6(3) . . . .
